data_7120954
loop_
_publ_author_name
'Wang, Hao'
'Chan, Tek Long'
'Xie, Zuowei'

_publ_section_title
;
 Cyclic amino(carboranyl) silylene: synthesis, structure and reactivity.
;
_journal_issue 4
_journal_name_full 'Chemical communications (Cambridge, England)'
_journal_page_first 385
_journal_page_last 388
_journal_paper_doi 10.1039/c7cc08690c
_journal_volume 54
_journal_year 2018
_chemical_formula_sum 'C20 H44 B10 N4 Si'
_chemical_formula_weight 476.78
_space_group_crystal_system monoclinic
_space_group_IT_number 14
_space_group_name_Hall '-P 2yn'
_space_group_name_H-M_alt 'P 1 21/n 1'
_symmetry_space_group_name_Hall '-P 2yn'
_symmetry_space_group_name_H-M 'P 1 21/n 1'
_atom_sites_solution_hydrogens geom
_audit_creation_method SHELXL-2014/6
_audit_update_record
;
2017-11-07 deposited with the CCDC.
2017-12-06 downloaded from the CCDC.
;
_cell_angle_alpha 90
_cell_angle_beta 98.231(2)
_cell_angle_gamma 90
_cell_formula_units_Z 4
_cell_length_a 11.5795(12)
_cell_length_b 18.0348(18)
_cell_length_c 13.6549(14)
_cell_measurement_reflns_used 4064
_cell_measurement_temperature 296(2)
_cell_measurement_theta_max 25.46
_cell_measurement_theta_min 2.44
_cell_volume 2822.2(5)
_computing_cell_refinement 'Bruker SAINT'
_computing_data_collection 'Bruker APEX2'
_computing_data_reduction 'Bruker SAINT'
_computing_molecular_graphics 'BRUKER SHELXTL'
_computing_publication_material 'BRUKER SHELXTL'
_computing_structure_refinement 'SHELXL-2014/6 (Sheldrick, 2014)'
_diffrn_ambient_temperature 296(2)
_diffrn_measured_fraction_theta_full 1.000
_diffrn_measured_fraction_theta_max 0.990
_diffrn_measurement_device_type 'Bruker APEX-II CCD'
_diffrn_measurement_method 'phi & omega scan'
_diffrn_radiation_type MoK\a
_diffrn_radiation_wavelength 0.71073
_diffrn_reflns_av_R_equivalents 0.0508
_diffrn_reflns_av_unetI/netI 0.0606
_diffrn_reflns_Laue_measured_fraction_full 1.000
_diffrn_reflns_Laue_measured_fraction_max 0.990
_diffrn_reflns_limit_h_max 16
_diffrn_reflns_limit_h_min -16
_diffrn_reflns_limit_k_max 25
_diffrn_reflns_limit_k_min -23
_diffrn_reflns_limit_l_max 19
_diffrn_reflns_limit_l_min -19
_diffrn_reflns_number 28131
_diffrn_reflns_point_group_measured_fraction_full 1.000
_diffrn_reflns_point_group_measured_fraction_max 0.990
_diffrn_reflns_theta_full 25.242
_diffrn_reflns_theta_max 30.754
_diffrn_reflns_theta_min 1.883
_exptl_absorpt_coefficient_mu 0.101
_exptl_absorpt_correction_T_max 0.7461
_exptl_absorpt_correction_T_min 0.5748
_exptl_absorpt_correction_type multi-scan
_exptl_crystal_colour colourless
_exptl_crystal_density_diffrn 1.122
_exptl_crystal_description block
_exptl_crystal_F_000 1024
_exptl_crystal_size_max 0.350
_exptl_crystal_size_mid 0.260
_exptl_crystal_size_min 0.190
_refine_diff_density_max 0.378
_refine_diff_density_min -0.249
_refine_diff_density_rms 0.051
_refine_ls_extinction_method none
_refine_ls_goodness_of_fit_ref 1.024
_refine_ls_hydrogen_treatment riding
_refine_ls_matrix_type full
_refine_ls_number_parameters 316
_refine_ls_number_reflns 8735
_refine_ls_number_restraints 0
_refine_ls_restrained_S_all 1.024
_refine_ls_R_factor_all 0.1105
_refine_ls_R_factor_gt 0.0572
_refine_ls_shift/su_max 0.002
_refine_ls_shift/su_mean 0.000
_refine_ls_structure_factor_coef Fsqd
_refine_ls_weighting_details 'w=1/[\s^2^(Fo^2^)+(0.0848P)^2^+0.4010P] where P=(Fo^2^+2Fc^2^)/3'
_refine_ls_weighting_scheme calc
_refine_ls_wR_factor_gt 0.1481
_refine_ls_wR_factor_ref 0.1775
_reflns_Friedel_coverage 0.000
_reflns_number_gt 5151
_reflns_number_total 8735
_reflns_threshold_expression 'I > 2\s(I)'
_cod_data_source_file c7cc08690c2.cif
_cod_data_source_block 5
_cod_depositor_comments 'Adding full bibliography for 7120951--7120956.cif.'
_cod_database_code 7120954
_shelx_space_group_comment
;
The symmetry employed for this shelxl refinement is uniquely defined
by the following loop, which should always be used as a source of
symmetry information in preference to the above space-group names.
They are only intended as comments.
;
_shelx_estimated_absorpt_t_min 0.966
_shelx_estimated_absorpt_t_max 0.981
_shelxl_version_number 2014/6

loop_
_space_group_symop_operation_xyz
'x, y, z'
'-x+1/2, y+1/2, -z+1/2'
'-x, -y, -z'
'x-1/2, -y-1/2, z-1/2'

loop_
_atom_site_label
_atom_site_type_symbol
_atom_site_fract_x
_atom_site_fract_y
_atom_site_fract_z
_atom_site_U_iso_or_equiv
_atom_site_adp_type
_atom_site_occupancy
_atom_site_site_symmetry_order
_atom_site_calc_flag
_atom_site_refinement_flags_posn
_atom_site_refinement_flags_adp
Si1 Si 0.88734(4) 0.88295(3) 0.69525(4) 0.03001(13) Uani 1 1 d . .
N1 N 0.97329(15) 0.70847(9) 0.86842(12) 0.0391(4) Uani 1 1 d . .
N2 N 0.92711(13) 0.79054(8) 0.73849(11) 0.0303(3) Uani 1 1 d . .
N3 N 1.15022(12) 0.92500(8) 0.74433(11) 0.0320(3) Uani 1 1 d . .
N4 N 1.03369(13) 1.01453(8) 0.69561(11) 0.0327(3) Uani 1 1 d . .
B3 B 0.71420(18) 0.83608(12) 0.82257(16) 0.0342(4) Uani 1 1 d . .
H3 H 0.6758 0.8029 0.7585 0.041 Uiso 1 1 calc R U
B4 B 0.73287(19) 0.79994(13) 0.94463(16) 0.0353(5) Uani 1 1 d . .
H4 H 0.7063 0.7431 0.9601 0.042 Uiso 1 1 calc R U
B5 B 0.85967(19) 0.84090(13) 1.01183(16) 0.0350(5) Uani 1 1 d . .
H5 H 0.9147 0.8106 1.0710 0.042 Uiso 1 1 calc R U
B6 B 0.92011(19) 0.90172(12) 0.93059(16) 0.0348(5) Uani 1 1 d . .
H6 H 1.0147 0.9109 0.9363 0.042 Uiso 1 1 calc R U
B7 B 0.6912(2) 0.93288(13) 0.82889(19) 0.0406(5) Uani 1 1 d . .
H7 H 0.6371 0.9631 0.7691 0.049 Uiso 1 1 calc R U
B8 B 0.6306(2) 0.87156(14) 0.90954(19) 0.0426(5) Uani 1 1 d . .
H8 H 0.5360 0.8616 0.9028 0.051 Uiso 1 1 calc R U
B9 B 0.7202(2) 0.87475(13) 1.02647(18) 0.0405(5) Uani 1 1 d . .
H9 H 0.6838 0.8671 1.0959 0.049 Uiso 1 1 calc R U
B10 B 0.8366(2) 0.93751(13) 1.01769(18) 0.0419(5) Uani 1 1 d . .
H10 H 0.8764 0.9708 1.0812 0.050 Uiso 1 1 calc R U
B11 B 0.8182(2) 0.97265(12) 0.89479(17) 0.0385(5) Uani 1 1 d . .
H11 H 0.8467 1.0287 0.8774 0.046 Uiso 1 1 calc R U
B12 B 0.6942(2) 0.95695(14) 0.9547(2) 0.0453(6) Uani 1 1 d . .
H12 H 0.6413 1.0028 0.9776 0.054 Uiso 1 1 calc R U
C1 C 0.85112(15) 0.82169(10) 0.88770(12) 0.0285(3) Uani 1 1 d . .
C2 C 0.82699(15) 0.89775(10) 0.82015(13) 0.0302(4) Uani 1 1 d . .
C11 C 0.92322(15) 0.76784(10) 0.83569(13) 0.0297(4) Uani 1 1 d . .
C12 C 0.9663(2) 0.67553(13) 0.96508(16) 0.0487(5) Uani 1 1 d . .
H12A H 0.9030 0.6990 0.9944 0.058 Uiso 1 1 calc R U
C13 C 0.9394(3) 0.59321(15) 0.9476(2) 0.0877(11) Uani 1 1 d . .
H13A H 0.9341 0.5694 1.0097 0.131 Uiso 1 1 calc R U
H13B H 0.8666 0.5879 0.9047 0.131 Uiso 1 1 calc R U
H13C H 1.0006 0.5706 0.9175 0.131 Uiso 1 1 calc R U
C14 C 1.0799(3) 0.6880(2) 1.0307(2) 0.0980(12) Uani 1 1 d . .
H14A H 1.0763 0.6665 1.0945 0.147 Uiso 1 1 calc R U
H14B H 1.1419 0.6652 1.0018 0.147 Uiso 1 1 calc R U
H14C H 1.0943 0.7403 1.0378 0.147 Uiso 1 1 calc R U
C15 C 0.96184(17) 0.73210(10) 0.67198(14) 0.0358(4) Uani 1 1 d . .
H15A H 1.0359 0.7106 0.7029 0.043 Uiso 1 1 calc R U
C16 C 0.8721(2) 0.67066(13) 0.65558(18) 0.0573(6) Uani 1 1 d . .
H16A H 0.8973 0.6339 0.6124 0.086 Uiso 1 1 calc R U
H16B H 0.8635 0.6482 0.7179 0.086 Uiso 1 1 calc R U
H16C H 0.7986 0.6908 0.6261 0.086 Uiso 1 1 calc R U
C17 C 0.9797(2) 0.76486(13) 0.57288(16) 0.0498(5) Uani 1 1 d . .
H17A H 1.0021 0.7263 0.5309 0.075 Uiso 1 1 calc R U
H17B H 0.9083 0.7872 0.5423 0.075 Uiso 1 1 calc R U
H17C H 1.0400 0.8018 0.5828 0.075 Uiso 1 1 calc R U
C18 C 1.03549(15) 0.94286(10) 0.72443(12) 0.0284(3) Uani 1 1 d . .
C19 C 1.19320(17) 0.85054(11) 0.77739(16) 0.0399(4) Uani 1 1 d . .
H19A H 1.1245 0.8185 0.7748 0.048 Uiso 1 1 calc R U
C20 C 1.2523(2) 0.85070(15) 0.88364(18) 0.0563(6) Uani 1 1 d . .
H20A H 1.2788 0.8015 0.9021 0.084 Uiso 1 1 calc R U
H20B H 1.3178 0.8839 0.8902 0.084 Uiso 1 1 calc R U
H20C H 1.1979 0.8668 0.9261 0.084 Uiso 1 1 calc R U
C21 C 1.2700(2) 0.81732(15) 0.7063(2) 0.0611(7) Uani 1 1 d . .
H21A H 1.2966 0.7692 0.7295 0.092 Uiso 1 1 calc R U
H21B H 1.2256 0.8129 0.6416 0.092 Uiso 1 1 calc R U
H21C H 1.3360 0.8490 0.7032 0.092 Uiso 1 1 calc R U
C22 C 1.21933(17) 0.98544(11) 0.72835(15) 0.0373(4) Uani 1 1 d . .
C23 C 1.34914(19) 0.98767(15) 0.7470(2) 0.0604(7) Uani 1 1 d . .
H23A H 1.3785 0.9397 0.7687 0.091 Uiso 1 1 calc R U
H23B H 1.3786 1.0009 0.6872 0.091 Uiso 1 1 calc R U
H23C H 1.3740 1.0238 0.7973 0.091 Uiso 1 1 calc R U
C24 C 1.14630(17) 1.04134(11) 0.69725(15) 0.0391(4) Uani 1 1 d . .
C25 C 1.1771(2) 1.11765(14) 0.6675(2) 0.0670(8) Uani 1 1 d . .
H25A H 1.1070 1.1457 0.6486 0.100 Uiso 1 1 calc R U
H25B H 1.2239 1.1416 0.7222 0.100 Uiso 1 1 calc R U
H25C H 1.2202 1.1147 0.6126 0.100 Uiso 1 1 calc R U
C26 C 0.92337(18) 1.05586(11) 0.66520(15) 0.0387(4) Uani 1 1 d . .
H26A H 0.8604 1.0249 0.6837 0.046 Uiso 1 1 calc R U
C27 C 0.9190(2) 1.12855(12) 0.7210(2) 0.0570(6) Uani 1 1 d . .
H27A H 0.8465 1.1532 0.6990 0.085 Uiso 1 1 calc R U
H27B H 0.9252 1.1187 0.7907 0.085 Uiso 1 1 calc R U
H27C H 0.9827 1.1596 0.7086 0.085 Uiso 1 1 calc R U
C28 C 0.9001(2) 1.06429(14) 0.55377(17) 0.0553(6) Uani 1 1 d . .
H28A H 0.8286 1.0911 0.5356 0.083 Uiso 1 1 calc R U
H28B H 0.9632 1.0910 0.5316 0.083 Uiso 1 1 calc R U
H28C H 0.8937 1.0161 0.5235 0.083 Uiso 1 1 calc R U

loop_
_atom_site_aniso_label
_atom_site_aniso_U_11
_atom_site_aniso_U_22
_atom_site_aniso_U_33
_atom_site_aniso_U_23
_atom_site_aniso_U_13
_atom_site_aniso_U_12
Si1 0.0321(2) 0.0319(3) 0.0256(2) 0.0029(2) 0.00256(18) -0.0007(2)
N1 0.0474(9) 0.0374(9) 0.0327(9) 0.0053(7) 0.0064(7) 0.0066(7)
N2 0.0385(8) 0.0277(7) 0.0255(7) -0.0007(6) 0.0076(6) 0.0006(6)
N3 0.0303(7) 0.0325(8) 0.0336(8) 0.0030(6) 0.0064(6) 0.0010(6)
N4 0.0363(8) 0.0290(8) 0.0331(8) 0.0044(6) 0.0062(6) 0.0003(6)
B3 0.0309(10) 0.0383(11) 0.0329(11) 0.0048(9) 0.0031(8) -0.0046(8)
B4 0.0365(10) 0.0382(12) 0.0317(11) 0.0022(9) 0.0070(8) -0.0067(9)
B5 0.0392(11) 0.0395(12) 0.0263(10) -0.0024(9) 0.0048(8) -0.0040(9)
B6 0.0371(11) 0.0373(11) 0.0303(11) -0.0051(8) 0.0059(8) -0.0089(9)
B7 0.0359(11) 0.0407(12) 0.0465(13) 0.0082(10) 0.0099(10) 0.0075(9)
B8 0.0313(10) 0.0495(14) 0.0490(14) 0.0052(11) 0.0133(10) 0.0009(9)
B9 0.0448(12) 0.0422(13) 0.0377(12) -0.0021(10) 0.0172(10) -0.0034(10)
B10 0.0534(13) 0.0391(12) 0.0360(12) -0.0062(10) 0.0162(10) -0.0081(10)
B11 0.0481(12) 0.0302(11) 0.0402(12) -0.0005(9) 0.0163(10) -0.0007(9)
B12 0.0483(13) 0.0402(13) 0.0518(15) 0.0008(11) 0.0218(11) 0.0047(10)
C1 0.0308(8) 0.0297(9) 0.0245(8) 0.0016(7) 0.0021(6) -0.0027(7)
C2 0.0310(8) 0.0287(9) 0.0313(9) 0.0031(7) 0.0054(7) -0.0010(7)
C11 0.0323(8) 0.0305(9) 0.0258(9) -0.0002(7) 0.0025(7) -0.0023(7)
C12 0.0605(13) 0.0489(13) 0.0378(11) 0.0148(10) 0.0110(10) 0.0170(10)
C13 0.140(3) 0.0475(16) 0.086(2) 0.0236(15) 0.054(2) 0.0200(17)
C14 0.0730(19) 0.163(4) 0.0530(17) 0.031(2) -0.0070(15) 0.028(2)
C15 0.0462(10) 0.0317(10) 0.0302(9) -0.0034(7) 0.0080(8) 0.0023(8)
C16 0.0781(17) 0.0463(13) 0.0478(13) -0.0146(11) 0.0102(12) -0.0145(12)
C17 0.0707(15) 0.0474(13) 0.0350(11) -0.0031(9) 0.0209(11) 0.0053(11)
C18 0.0332(8) 0.0291(9) 0.0234(8) 0.0015(6) 0.0060(7) 0.0015(7)
C19 0.0337(9) 0.0361(10) 0.0484(12) 0.0060(9) 0.0005(8) 0.0051(8)
C20 0.0428(12) 0.0720(17) 0.0522(14) 0.0174(12) 0.0001(10) 0.0072(11)
C21 0.0599(14) 0.0544(15) 0.0691(17) -0.0078(12) 0.0094(13) 0.0189(12)
C22 0.0348(9) 0.0401(11) 0.0381(10) 0.0008(8) 0.0089(8) -0.0065(8)
C23 0.0364(11) 0.0647(16) 0.0809(19) 0.0016(14) 0.0117(12) -0.0103(11)
C24 0.0419(10) 0.0360(10) 0.0406(11) 0.0036(8) 0.0104(8) -0.0062(8)
C25 0.0628(15) 0.0461(14) 0.091(2) 0.0176(13) 0.0077(14) -0.0172(12)
C26 0.0426(10) 0.0336(10) 0.0406(11) 0.0061(8) 0.0085(8) 0.0076(8)
C27 0.0671(15) 0.0369(12) 0.0686(17) -0.0004(11) 0.0154(13) 0.0112(11)
C28 0.0604(14) 0.0616(15) 0.0433(13) 0.0153(11) 0.0050(11) 0.0162(12)

loop_
_atom_type_symbol
_atom_type_description
_atom_type_scat_dispersion_real
_atom_type_scat_dispersion_imag
_atom_type_scat_source
C C 0.0033 0.0016 'International Tables Vol C Tables 4.2.6.8 and 6.1.1.4'
H H 0.0000 0.0000 'International Tables Vol C Tables 4.2.6.8 and 6.1.1.4'
N N 0.0061 0.0033 'International Tables Vol C Tables 4.2.6.8 and 6.1.1.4'
B B 0.0013 0.0007 'International Tables Vol C Tables 4.2.6.8 and 6.1.1.4'
Si Si 0.0817 0.0704 'International Tables Vol C Tables 4.2.6.8 and 6.1.1.4'

loop_
_geom_angle_atom_site_label_1
_geom_angle_atom_site_label_2
_geom_angle_atom_site_label_3
_geom_angle
N2 Si1 C2 86.96(7)
N2 Si1 C18 105.06(7)
C2 Si1 C18 98.91(7)
C11 N1 C12 125.48(17)
C11 N2 C15 114.96(14)
C11 N2 Si1 122.70(12)
C15 N2 Si1 122.29(12)
C18 N3 C22 110.63(15)
C18 N3 C19 123.61(15)
C22 N3 C19 125.75(15)
C18 N4 C24 110.71(15)
C18 N4 C26 122.57(15)
C24 N4 C26 126.71(16)
C2 B3 C1 57.45(10)
C2 B3 B8 105.73(16)
C1 B3 B8 105.16(15)
C2 B3 B7 58.85(12)
C1 B3 B7 104.90(15)
B8 B3 B7 60.43(13)
C2 B3 B4 105.37(15)
C1 B3 B4 58.69(11)
B8 B3 B4 60.23(13)
B7 B3 B4 108.40(16)
C2 B3 H3 124.0
C1 B3 H3 124.5
B8 B3 H3 122.4
B7 B3 H3 121.9
B4 B3 H3 121.9
C1 B4 B9 104.81(15)
C1 B4 B8 104.90(15)
B9 B4 B8 60.17(14)
C1 B4 B3 59.17(11)
B9 B4 B3 107.63(16)
B8 B4 B3 59.41(13)
C1 B4 B5 58.96(11)
B9 B4 B5 59.65(13)
B8 B4 B5 107.92(17)
B3 B4 B5 108.24(15)
C1 B4 H4 124.4
B9 B4 H4 122.5
B8 B4 H4 122.5
B3 B4 H4 121.6
B5 B4 H4 121.4
C1 B5 B9 104.89(15)
C1 B5 B10 104.82(15)
B9 B5 B10 60.46(13)
C1 B5 B6 58.67(11)
B9 B5 B6 107.84(16)
B10 B5 B6 59.60(13)
C1 B5 B4 58.69(11)
B9 B5 B4 60.02(13)
B10 B5 B4 108.33(17)
B6 B5 B4 107.76(15)
C1 B5 H5 124.7
B9 B5 H5 122.2
B10 B5 H5 122.2
B6 B5 H5 121.8
B4 B5 H5 121.4
C1 B6 C2 57.54(11)
C1 B6 B10 105.43(15)
C2 B6 B10 105.73(16)
C1 B6 B11 104.85(15)
C2 B6 B11 58.51(12)
B10 B6 B11 60.67(13)
C1 B6 B5 59.06(11)
C2 B6 B5 105.53(14)
B10 B6 B5 59.99(13)
B11 B6 B5 108.31(15)
C1 B6 H6 124.2
C2 B6 H6 124.0
B10 B6 H6 122.3
B11 B6 H6 122.1
B5 B6 H6 121.8
C2 B7 B11 58.65(12)
C2 B7 B12 105.54(16)
B11 B7 B12 60.35(14)
C2 B7 B3 59.10(11)
B11 B7 B3 107.81(16)
B12 B7 B3 107.90(16)
C2 B7 B8 105.13(15)
B11 B7 B8 108.18(17)
B12 B7 B8 60.29(14)
B3 B7 B8 59.42(13)
C2 B7 H7 124.2
B11 B7 H7 121.5
B12 B7 H7 121.9
B3 B7 H7 121.8
B8 B7 H7 122.3
B3 B8 B4 60.35(12)
B3 B8 B7 60.15(13)
B4 B8 B7 108.27(15)
B3 B8 B9 108.18(16)
B4 B8 B9 59.91(13)
B7 B8 B9 107.78(17)
B3 B8 B12 107.99(16)
B4 B8 B12 108.04(17)
B7 B8 B12 59.67(14)
B9 B8 B12 60.03(15)
B3 B8 H8 121.5
B4 B8 H8 121.5
B7 B8 H8 121.8
B9 B8 H8 121.8
B12 B8 H8 121.9
B5 B9 B4 60.33(12)
B5 B9 B8 108.25(15)
B4 B9 B8 59.92(13)
B5 B9 B10 59.81(13)
B4 B9 B10 108.07(15)
B8 B9 B10 108.13(16)
B5 B9 B12 108.14(15)
B4 B9 B12 108.08(17)
B8 B9 B12 60.07(14)
B10 B9 B12 60.15(14)
B5 B9 H9 121.6
B4 B9 H9 121.6
B8 B9 H9 121.6
B10 B9 H9 121.7
B12 B9 H9 121.6
B6 B10 B5 60.41(13)
B6 B10 B9 107.91(16)
B5 B10 B9 59.73(13)
B6 B10 B11 59.72(13)
B5 B10 B11 107.90(16)
B9 B10 B11 107.52(17)
B6 B10 B12 107.83(17)
B5 B10 B12 107.91(17)
B9 B10 B12 59.94(14)
B11 B10 B12 59.81(14)
B6 B10 H10 121.7
B5 B10 H10 121.6
B9 B10 H10 122.0
B11 B10 H10 122.0
B12 B10 H10 121.8
C2 B11 B6 59.69(12)
C2 B11 B7 59.26(12)
B6 B11 B7 108.83(16)
C2 B11 B12 105.71(16)
B6 B11 B12 108.07(16)
B7 B11 B12 59.96(14)
C2 B11 B10 105.82(15)
B6 B11 B10 59.61(13)
B7 B11 B10 108.37(16)
B12 B11 B10 60.21(14)
C2 B11 H11 123.7
B6 B11 H11 121.2
B7 B11 H11 121.1
B12 B11 H11 122.2
B10 B11 H11 122.2
B7 B12 B11 59.69(13)
B7 B12 B9 107.99(17)
B11 B12 B9 107.62(17)
B7 B12 B8 60.05(14)
B11 B12 B8 107.47(16)
B9 B12 B8 59.90(14)
B7 B12 B10 107.96(16)
B11 B12 B10 59.98(14)
B9 B12 B10 59.91(14)
B8 B12 B10 107.80(17)
B7 B12 H12 121.7
B11 B12 H12 122.1
B9 B12 H12 121.8
B8 B12 H12 121.9
B10 B12 H12 121.7
C11 C1 C2 109.22(13)
C11 C1 B6 115.95(14)
C2 C1 B6 61.63(11)
C11 C1 B4 126.38(15)
C2 C1 B4 111.13(14)
B6 C1 B4 113.69(14)
C11 C1 B5 129.13(15)
C2 C1 B5 111.34(14)
B6 C1 B5 62.26(12)
B4 C1 B5 62.35(12)
C11 C1 B3 112.41(14)
C2 C1 B3 61.17(11)
B6 C1 B3 113.54(15)
B4 C1 B3 62.14(12)
B5 C1 B3 113.42(14)
C1 C2 B11 110.10(14)
C1 C2 B7 110.54(13)
B11 C2 B7 62.09(13)
C1 C2 B3 61.38(11)
B11 C2 B3 113.02(14)
B7 C2 B3 62.05(12)
C1 C2 B6 60.83(11)
B11 C2 B6 61.80(13)
B7 C2 B6 112.85(15)
B3 C2 B6 113.05(14)
C1 C2 Si1 108.70(11)
B11 C2 Si1 133.67(12)
B7 C2 Si1 123.90(13)
B3 C2 Si1 107.23(12)
B6 C2 Si1 120.82(12)
N1 C11 N2 120.50(16)
N1 C11 C1 128.92(16)
N2 C11 C1 110.56(14)
N1 C12 C14 108.8(2)
N1 C12 C13 106.9(2)
C14 C12 C13 112.4(3)
N1 C12 H12A 109.6
C14 C12 H12A 109.6
C13 C12 H12A 109.6
C12 C13 H13A 109.5
C12 C13 H13B 109.5
H13A C13 H13B 109.5
C12 C13 H13C 109.5
H13A C13 H13C 109.5
H13B C13 H13C 109.5
C12 C14 H14A 109.5
C12 C14 H14B 109.5
H14A C14 H14B 109.5
C12 C14 H14C 109.5
H14A C14 H14C 109.5
H14B C14 H14C 109.5
N2 C15 C16 111.73(16)
N2 C15 C17 110.65(16)
C16 C15 C17 109.35(18)
N2 C15 H15A 108.3
C16 C15 H15A 108.3
C17 C15 H15A 108.3
C15 C16 H16A 109.5
C15 C16 H16B 109.5
H16A C16 H16B 109.5
C15 C16 H16C 109.5
H16A C16 H16C 109.5
H16B C16 H16C 109.5
C15 C17 H17A 109.5
C15 C17 H17B 109.5
H17A C17 H17B 109.5
C15 C17 H17C 109.5
H17A C17 H17C 109.5
H17B C17 H17C 109.5
N4 C18 N3 105.04(15)
N4 C18 Si1 118.54(13)
N3 C18 Si1 133.87(13)
N3 C19 C20 112.15(18)
N3 C19 C21 111.25(18)
C20 C19 C21 112.64(18)
N3 C19 H19A 106.8
C20 C19 H19A 106.8
C21 C19 H19A 106.8
C19 C20 H20A 109.5
C19 C20 H20B 109.5
H20A C20 H20B 109.5
C19 C20 H20C 109.5
H20A C20 H20C 109.5
H20B C20 H20C 109.5
C19 C21 H21A 109.5
C19 C21 H21B 109.5
H21A C21 H21B 109.5
C19 C21 H21C 109.5
H21A C21 H21C 109.5
H21B C21 H21C 109.5
C24 C22 N3 106.72(17)
C24 C22 C23 127.42(19)
N3 C22 C23 125.80(19)
C22 C23 H23A 109.5
C22 C23 H23B 109.5
H23A C23 H23B 109.5
C22 C23 H23C 109.5
H23A C23 H23C 109.5
H23B C23 H23C 109.5
C22 C24 N4 106.90(16)
C22 C24 C25 127.8(2)
N4 C24 C25 125.3(2)
C24 C25 H25A 109.5
C24 C25 H25B 109.5
H25A C25 H25B 109.5
C24 C25 H25C 109.5
H25A C25 H25C 109.5
H25B C25 H25C 109.5
N4 C26 C28 110.69(16)
N4 C26 C27 112.41(18)
C28 C26 C27 113.77(18)
N4 C26 H26A 106.5
C28 C26 H26A 106.5
C27 C26 H26A 106.5
C26 C27 H27A 109.5
C26 C27 H27B 109.5
H27A C27 H27B 109.5
C26 C27 H27C 109.5
H27A C27 H27C 109.5
H27B C27 H27C 109.5
C26 C28 H28A 109.5
C26 C28 H28B 109.5
H28A C28 H28B 109.5
C26 C28 H28C 109.5
H28A C28 H28C 109.5
H28B C28 H28C 109.5

loop_
_geom_bond_atom_site_label_1
_geom_bond_atom_site_label_2
_geom_bond_distance
Si1 N2 1.8055(15)
Si1 C2 1.9518(18)
Si1 C18 2.0183(18)
N1 C11 1.268(2)
N1 C12 1.460(2)
N2 C11 1.396(2)
N2 C15 1.484(2)
N3 C18 1.356(2)
N3 C22 1.388(2)
N3 C19 1.480(2)
N4 C18 1.350(2)
N4 C24 1.388(2)
N4 C26 1.486(2)
B3 C2 1.719(3)
B3 C1 1.723(3)
B3 B8 1.757(3)
B3 B7 1.770(3)
B3 B4 1.774(3)
B3 H3 1.1000
B4 C1 1.714(3)
B4 B9 1.771(3)
B4 B8 1.772(3)
B4 B5 1.777(3)
B4 H4 1.1000
B5 C1 1.719(3)
B5 B9 1.765(3)
B5 B10 1.766(3)
B5 B6 1.774(3)
B5 H5 1.1000
B6 C1 1.712(3)
B6 C2 1.725(3)
B6 B10 1.759(3)
B6 B11 1.761(3)
B6 H6 1.1000
B7 C2 1.715(3)
B7 B11 1.763(3)
B7 B12 1.768(4)
B7 B8 1.775(3)
B7 H7 1.1000
B8 B9 1.776(4)
B8 B12 1.779(4)
B8 H8 1.1000
B9 B10 1.778(3)
B9 B12 1.778(4)
B9 H9 1.1000
B10 B11 1.778(3)
B10 B12 1.782(4)
B10 H10 1.1000
B11 C2 1.704(3)
B11 B12 1.775(3)
B11 H11 1.1000
B12 H12 1.1000
C1 C11 1.521(2)
C1 C2 1.654(2)
C12 C14 1.499(4)
C12 C13 1.529(4)
C12 H12A 0.9800
C13 H13A 0.9600
C13 H13B 0.9600
C13 H13C 0.9600
C14 H14A 0.9600
C14 H14B 0.9600
C14 H14C 0.9600
C15 C16 1.513(3)
C15 C17 1.518(3)
C15 H15A 0.9800
C16 H16A 0.9600
C16 H16B 0.9600
C16 H16C 0.9600
C17 H17A 0.9600
C17 H17B 0.9600
C17 H17C 0.9600
C19 C20 1.513(3)
C19 C21 1.529(3)
C19 H19A 0.9800
C20 H20A 0.9600
C20 H20B 0.9600
C20 H20C 0.9600
C21 H21A 0.9600
C21 H21B 0.9600
C21 H21C 0.9600
C22 C24 1.345(3)
C22 C23 1.489(3)
C23 H23A 0.9600
C23 H23B 0.9600
C23 H23C 0.9600
C24 C25 1.493(3)
C25 H25A 0.9600
C25 H25B 0.9600
C25 H25C 0.9600
C26 C28 1.515(3)
C26 C27 1.521(3)
C26 H26A 0.9800
C27 H27A 0.9600
C27 H27B 0.9600
C27 H27C 0.9600
C28 H28A 0.9600
C28 H28B 0.9600
C28 H28C 0.9600
